data_4344860
loop_
_publ_author_name
'Huang, Kexuan'
'Martin, Caleb D.'

_publ_section_title
;
 Peculiar Reactivity of Isothiocyanates with Pentaphenylborole.
;
_journal_issue 1
_journal_name_full 'Inorganic chemistry'
_journal_page_first 330
_journal_paper_doi 10.1021/acs.inorgchem.5b02469
_journal_volume 55
_journal_year 2015
_chemical_formula_sum 'C42 H29 B F3 N S'
_chemical_formula_weight 647.53
_chemical_name_systematic
;
 ?
;
_space_group_crystal_system triclinic
_space_group_IT_number 2
_space_group_name_Hall '-P 1'
_space_group_name_H-M_alt 'P -1'
_symmetry_space_group_name_Hall '-P 1'
_symmetry_space_group_name_H-M 'P -1'
_atom_sites_solution_hydrogens geom
_audit_creation_method SHELXL-2013
_cell_angle_alpha 114.7120(10)
_cell_angle_beta 102.503(2)
_cell_angle_gamma 100.597(2)
_cell_formula_units_Z 2
_cell_length_a 11.3069(6)
_cell_length_b 13.0277(7)
_cell_length_c 14.2497(7)
_cell_measurement_temperature 150(2)
_cell_volume 1770.23(16)
_computing_cell_refinement 'Bruker SAINT'
_computing_data_collection 'Bruker APEX2'
_computing_data_reduction 'Bruker SAINT'
_computing_molecular_graphics 'Bruker SHELXTL'
_computing_publication_material 'Bruker SHELXTL'
_computing_structure_refinement 'SHELXL-2013 (Sheldrick, 2013)'
_computing_structure_solution 'SHELXS-97 (Sheldrick 2008)'
_diffrn_ambient_temperature 150(2)
_diffrn_measured_fraction_theta_full 0.999
_diffrn_measured_fraction_theta_max 0.996
_diffrn_measurement_device_type 'Bruker APEX-II CCD'
_diffrn_measurement_method '\f and \w scans'
_diffrn_radiation_type MoK\a
_diffrn_radiation_wavelength 0.71073
_diffrn_reflns_av_R_equivalents 0.0444
_diffrn_reflns_av_unetI/netI 0.0294
_diffrn_reflns_laue_measured_fraction_full 0.999
_diffrn_reflns_laue_measured_fraction_max 0.996
_diffrn_reflns_limit_h_max 14
_diffrn_reflns_limit_h_min -14
_diffrn_reflns_limit_k_max 16
_diffrn_reflns_limit_k_min -16
_diffrn_reflns_limit_l_max 18
_diffrn_reflns_limit_l_min -18
_diffrn_reflns_number 50933
_diffrn_reflns_point_group_measured_fraction_full 0.999
_diffrn_reflns_point_group_measured_fraction_max 0.996
_diffrn_reflns_theta_full 25.242
_diffrn_reflns_theta_max 27.199
_diffrn_reflns_theta_min 2.206
_exptl_absorpt_coefficient_mu 0.137
_exptl_absorpt_correction_T_max 0.976
_exptl_absorpt_correction_T_min 0.959
_exptl_absorpt_correction_type multi-scan
_exptl_absorpt_process_details SADABs
_exptl_crystal_colour yellow
_exptl_crystal_density_diffrn 1.215
_exptl_crystal_description block
_exptl_crystal_F_000 672
_exptl_crystal_size_max 0.421
_exptl_crystal_size_mid 0.244
_exptl_crystal_size_min 0.172
_refine_diff_density_max 0.457
_refine_diff_density_min -0.351
_refine_diff_density_rms 0.059
_refine_ls_extinction_method none
_refine_ls_goodness_of_fit_ref 1.034
_refine_ls_hydrogen_treatment constr
_refine_ls_matrix_type full
_refine_ls_number_parameters 449
_refine_ls_number_reflns 7853
_refine_ls_number_restraints 36
_refine_ls_restrained_S_all 1.032
_refine_ls_R_factor_all 0.0633
_refine_ls_R_factor_gt 0.0498
_refine_ls_shift/su_max 0.016
_refine_ls_shift/su_mean 0.000
_refine_ls_structure_factor_coef Fsqd
_refine_ls_weighting_details 'w=1/[\s^2^(Fo^2^)+(0.0723P)^2^+0.7610P] where P=(Fo^2^+2Fc^2^)/3'
_refine_ls_weighting_scheme calc
_refine_ls_wR_factor_gt 0.1274
_refine_ls_wR_factor_ref 0.1349
_reflns_Friedel_coverage 0.000
_reflns_number_gt 6345
_reflns_number_total 7853
_reflns_threshold_expression 'I > 2\s(I)'
_cod_data_source_file ic5b02469_si_002.cif
_cod_data_source_block 8PhCF3
_cod_database_code 4344860
_shelx_space_group_comment
;
The symmetry employed for this shelxl refinement is uniquely defined
by the following loop, which should always be used as a source of
symmetry information in preference to the above space-group names.
They are only intended as comments.
;
_shelx_estimated_absorpt_t_min 0.945
_shelx_estimated_absorpt_t_max 0.977
_shelxl_version_number 2013-4

loop_
_space_group_symop_operation_xyz
'x, y, z'
'-x, -y, -z'

loop_
_atom_site_label
_atom_site_type_symbol
_atom_site_fract_x
_atom_site_fract_y
_atom_site_fract_z
_atom_site_U_iso_or_equiv
_atom_site_adp_type
_atom_site_occupancy
_atom_site_site_symmetry_order
_atom_site_calc_flag
_atom_site_refinement_flags_posn
_atom_site_refinement_flags_adp
_atom_site_refinement_flags_occupancy
_atom_site_disorder_assembly
_atom_site_disorder_group
F1 F 0.752(3) -0.5801(14) 0.3615(18) 0.083(6) Uani 0.110(5) 1 d . U P A 1
F2 F 0.803(2) -0.5899(12) 0.4956(16) 0.083(6) Uani 0.110(5) 1 d . U P A 1
F3 F 0.628(2) -0.5951(11) 0.4316(17) 0.083(6) Uani 0.110(5) 1 d . U P A 1
F11 F 0.6662(3) -0.59759(17) 0.3495(3) 0.1076(13) Uani 0.890(5) 1 d . U P A 2
F12 F 0.7182(4) -0.60014(15) 0.5022(2) 0.0990(12) Uani 0.890(5) 1 d . U P A 2
F13 F 0.8556(2) -0.57464(14) 0.42966(19) 0.0783(8) Uani 0.890(5) 1 d . U P A 2
S1 S 0.61435(4) -0.09227(4) 0.69422(3) 0.02508(12) Uani 1 1 d . . . . .
C64 C 0.77773(19) -0.41421(16) 0.50805(16) 0.0348(4) Uani 1 1 d . . . . .
C67 C 0.7523(3) -0.5456(2) 0.4476(2) 0.0530(6) Uani 1 1 d . . . . .
C4 C 0.80140(14) 0.12886(13) 0.78825(12) 0.0184(3) Uani 1 1 d . . . . .
C63 C 0.74263(19) -0.35299(17) 0.45248(15) 0.0361(4) Uani 1 1 d . . . . .
H29 H 0.7023 -0.3945 0.3754 0.043 Uiso 1 1 calc R U . . .
C62 C 0.76655(18) -0.23124(16) 0.50964(14) 0.0308(4) Uani 1 1 d . . . . .
H28 H 0.7428 -0.1888 0.4722 0.037 Uiso 1 1 calc R U . . .
C61 C 0.82556(15) -0.17199(14) 0.62216(13) 0.0229(3) Uani 1 1 d . . . . .
N1 N 0.84986(12) -0.04544(11) 0.68272(10) 0.0212(3) Uani 1 1 d . . . . .
C5 C 0.75403(15) -0.00586(14) 0.71920(12) 0.0204(3) Uani 1 1 d . . . . .
C3 C 0.85168(15) 0.16440(13) 0.91025(12) 0.0187(3) Uani 1 1 d . . . . .
C31 C 0.78346(15) 0.16089(13) 0.98573(13) 0.0209(3) Uani 1 1 d . . . . .
C32 C 0.84965(17) 0.18325(15) 1.09074(13) 0.0273(4) Uani 1 1 d . . . . .
H17 H 0.9398 0.2018 1.1134 0.033 Uiso 1 1 calc R U . . .
C33 C 0.7857(2) 0.17878(17) 1.16203(15) 0.0355(4) Uani 1 1 d . . . . .
H14 H 0.8320 0.1929 1.2327 0.043 Uiso 1 1 calc R U . . .
C34 C 0.6550(2) 0.15384(17) 1.13109(17) 0.0389(5) Uani 1 1 d . . . . .
H1 H 0.6111 0.1507 1.1801 0.047 Uiso 1 1 calc R U . . .
C65 C 0.8376(2) -0.35419(16) 0.61993(16) 0.0360(4) Uani 1 1 d . . . . .
H2 H 0.8629 -0.3961 0.6575 0.043 Uiso 1 1 calc R U . . .
C66 C 0.86051(18) -0.23267(16) 0.67723(14) 0.0305(4) Uani 1 1 d . . . . .
H3 H 0.9003 -0.1912 0.7544 0.037 Uiso 1 1 calc R U . . .
B1 B 0.96858(18) 0.04661(16) 0.72093(14) 0.0216(4) Uani 1 1 d . . . . .
C1 C 0.94920(14) 0.16778(14) 0.79799(12) 0.0194(3) Uani 1 1 d . . . . .
C41 C 0.71781(14) 0.19067(14) 0.74979(13) 0.0203(3) Uani 1 1 d . . . . .
C42 C 0.70420(16) 0.29524(14) 0.82348(14) 0.0252(3) Uani 1 1 d . . . . .
H8 H 0.7442 0.3259 0.8997 0.030 Uiso 1 1 calc R U . . .
C43 C 0.63286(17) 0.35525(16) 0.78686(16) 0.0317(4) Uani 1 1 d . . . . .
H7 H 0.6234 0.4262 0.8380 0.038 Uiso 1 1 calc R U . . .
C44 C 0.57554(18) 0.31190(17) 0.67607(17) 0.0359(4) Uani 1 1 d . . . . .
H4 H 0.5273 0.3534 0.6510 0.043 Uiso 1 1 calc R U . . .
C45 C 0.58837(18) 0.20826(17) 0.60177(15) 0.0348(4) Uani 1 1 d . . . . .
H5 H 0.5490 0.1784 0.5256 0.042 Uiso 1 1 calc R U . . .
C2 C 0.97521(15) 0.19047(13) 0.91674(12) 0.0191(3) Uani 1 1 d . . . . .
C21 C 1.09623(14) 0.21691(14) 1.00038(13) 0.0205(3) Uani 1 1 d . . . . .
C26 C 1.14966(16) 0.12553(15) 0.98896(14) 0.0263(4) Uani 1 1 d . . . . .
H13 H 1.1092 0.0492 0.9269 0.032 Uiso 1 1 calc R U . . .
C25 C 1.26075(17) 0.14462(16) 1.06680(15) 0.0304(4) Uani 1 1 d . . . . .
H12 H 1.2956 0.0815 1.0581 0.037 Uiso 1 1 calc R U . . .
C24 C 1.32077(17) 0.25524(16) 1.15688(15) 0.0316(4) Uani 1 1 d . . . . .
H9 H 1.3969 0.2684 1.2103 0.038 Uiso 1 1 calc R U . . .
C23 C 1.26971(17) 0.34698(16) 1.16927(14) 0.0309(4) Uani 1 1 d . . . . .
H10 H 1.3112 0.4233 1.2312 0.037 Uiso 1 1 calc R U . . .
C22 C 1.15830(16) 0.32839(15) 1.09190(13) 0.0256(3) Uani 1 1 d . . . . .
H11 H 1.1240 0.3920 1.1013 0.031 Uiso 1 1 calc R U . . .
C35 C 0.58822(19) 0.13342(17) 1.02771(17) 0.0359(4) Uani 1 1 d . . . . .
H15 H 0.4984 0.1172 1.0063 0.043 Uiso 1 1 calc R U . . .
C36 C 0.65173(16) 0.13648(15) 0.95552(14) 0.0264(4) Uani 1 1 d . . . . .
H16 H 0.6050 0.1218 0.8848 0.032 Uiso 1 1 calc R U . . .
C11 C 0.99073(14) 0.27508(14) 0.78267(13) 0.0206(3) Uani 1 1 d . . . . .
C12 C 0.97939(17) 0.26021(16) 0.67803(14) 0.0291(4) Uani 1 1 d . . . . .
H22 H 0.9516 0.1822 0.6180 0.035 Uiso 1 1 calc R U . . .
C13 C 1.00776(19) 0.35682(17) 0.66002(15) 0.0351(4) Uani 1 1 d . . . . .
H21 H 0.9985 0.3447 0.5880 0.042 Uiso 1 1 calc R U . . .
C14 C 1.04966(18) 0.47139(16) 0.74684(16) 0.0322(4) Uani 1 1 d . . . . .
H20 H 1.0692 0.5379 0.7346 0.039 Uiso 1 1 calc R U . . .
C15 C 1.06262(17) 0.48772(15) 0.85102(15) 0.0289(4) Uani 1 1 d . . . . .
H19 H 1.0920 0.5658 0.9110 0.035 Uiso 1 1 calc R U . . .
C16 C 1.03284(16) 0.39012(14) 0.86847(13) 0.0244(3) Uani 1 1 d . . . . .
H18 H 1.0415 0.4026 0.9406 0.029 Uiso 1 1 calc R U . . .
C71 C 1.09300(15) 0.02914(15) 0.69646(13) 0.0236(3) Uani 1 1 d . . . . .
C76 C 1.20356(17) 0.12691(17) 0.75510(16) 0.0329(4) Uani 1 1 d . . . . .
H27 H 1.1990 0.2000 0.8070 0.039 Uiso 1 1 calc R U . . .
C75 C 1.31945(18) 0.12060(19) 0.74003(18) 0.0408(5) Uani 1 1 d . . . . .
H23 H 1.3930 0.1885 0.7813 0.049 Uiso 1 1 calc R U . . .
C74 C 1.32750(18) 0.01475(18) 0.66438(16) 0.0353(4) Uani 1 1 d . . . . .
H24 H 1.4065 0.0099 0.6531 0.042 Uiso 1 1 calc R U . . .
C73 C 1.22063(18) -0.08336(17) 0.60563(15) 0.0342(4) Uani 1 1 d . . . . .
H25 H 1.2263 -0.1562 0.5542 0.041 Uiso 1 1 calc R U . . .
C72 C 1.10456(17) -0.07675(16) 0.62090(14) 0.0288(4) Uani 1 1 d . . . . .
H26 H 1.0316 -0.1452 0.5794 0.035 Uiso 1 1 calc R U . . .
C46 C 0.65889(16) 0.14796(16) 0.63863(14) 0.0276(4) Uani 1 1 d . . . . .
H6 H 0.6670 0.0765 0.5872 0.033 Uiso 1 1 calc R U . . .

loop_
_atom_site_aniso_label
_atom_site_aniso_U_11
_atom_site_aniso_U_22
_atom_site_aniso_U_33
_atom_site_aniso_U_23
_atom_site_aniso_U_13
_atom_site_aniso_U_12
F1 0.135(13) 0.022(4) 0.068(8) 0.011(4) 0.017(8) 0.015(5)
F2 0.135(13) 0.022(4) 0.068(8) 0.011(4) 0.017(8) 0.015(5)
F3 0.135(13) 0.022(4) 0.068(8) 0.011(4) 0.017(8) 0.015(5)
F11 0.124(2) 0.0298(10) 0.0823(18) -0.0136(9) -0.0329(18) 0.0124(12)
F12 0.180(3) 0.0297(9) 0.1009(18) 0.0281(10) 0.090(2) 0.0174(13)
F13 0.1015(17) 0.0401(10) 0.1015(17) 0.0219(10) 0.0570(14) 0.0416(10)
S1 0.0198(2) 0.0245(2) 0.0272(2) 0.01065(17) 0.00594(16) 0.00492(16)
C64 0.0377(10) 0.0232(9) 0.0387(10) 0.0086(8) 0.0174(8) 0.0085(8)
C67 0.0759(18) 0.0290(11) 0.0480(14) 0.0112(11) 0.0260(13) 0.0138(12)
C4 0.0158(7) 0.0208(7) 0.0176(7) 0.0084(6) 0.0054(6) 0.0057(6)
C63 0.0360(10) 0.0304(9) 0.0264(9) 0.0026(8) 0.0056(8) 0.0089(8)
C62 0.0345(10) 0.0297(9) 0.0230(8) 0.0092(7) 0.0055(7) 0.0117(8)
C61 0.0204(8) 0.0211(8) 0.0241(8) 0.0071(6) 0.0086(6) 0.0074(6)
N1 0.0217(7) 0.0201(7) 0.0191(6) 0.0068(5) 0.0061(5) 0.0076(5)
C5 0.0213(8) 0.0243(8) 0.0157(7) 0.0096(6) 0.0045(6) 0.0089(6)
C3 0.0223(8) 0.0161(7) 0.0174(7) 0.0077(6) 0.0050(6) 0.0075(6)
C31 0.0267(8) 0.0168(7) 0.0218(7) 0.0095(6) 0.0104(6) 0.0085(6)
C32 0.0311(9) 0.0282(9) 0.0244(8) 0.0138(7) 0.0096(7) 0.0095(7)
C33 0.0503(12) 0.0341(10) 0.0258(9) 0.0160(8) 0.0165(8) 0.0123(9)
C34 0.0503(12) 0.0377(10) 0.0395(11) 0.0206(9) 0.0302(10) 0.0137(9)
C65 0.0487(12) 0.0279(9) 0.0367(10) 0.0168(8) 0.0171(9) 0.0166(8)
C66 0.0373(10) 0.0281(9) 0.0256(8) 0.0118(7) 0.0094(8) 0.0129(8)
B1 0.0244(9) 0.0247(9) 0.0168(8) 0.0102(7) 0.0063(7) 0.0100(7)
C1 0.0168(7) 0.0227(8) 0.0178(7) 0.0093(6) 0.0051(6) 0.0060(6)
C41 0.0175(7) 0.0236(8) 0.0226(8) 0.0135(6) 0.0066(6) 0.0062(6)
C42 0.0252(8) 0.0240(8) 0.0256(8) 0.0117(7) 0.0066(7) 0.0081(7)
C43 0.0320(9) 0.0261(9) 0.0403(10) 0.0172(8) 0.0113(8) 0.0137(7)
C44 0.0295(10) 0.0382(10) 0.0470(11) 0.0282(9) 0.0053(8) 0.0148(8)
C45 0.0334(10) 0.0411(11) 0.0289(9) 0.0210(8) 0.0007(8) 0.0102(8)
C2 0.0232(8) 0.0162(7) 0.0173(7) 0.0073(6) 0.0057(6) 0.0077(6)
C21 0.0187(7) 0.0222(8) 0.0216(7) 0.0118(6) 0.0059(6) 0.0059(6)
C26 0.0265(9) 0.0230(8) 0.0277(8) 0.0111(7) 0.0063(7) 0.0095(7)
C25 0.0260(9) 0.0335(9) 0.0405(10) 0.0242(8) 0.0096(8) 0.0135(7)
C24 0.0224(8) 0.0378(10) 0.0358(10) 0.0260(8) -0.0001(7) 0.0027(7)
C23 0.0306(9) 0.0266(9) 0.0265(9) 0.0133(7) -0.0014(7) 0.0006(7)
C22 0.0281(9) 0.0227(8) 0.0238(8) 0.0111(7) 0.0045(7) 0.0080(7)
C35 0.0325(10) 0.0373(10) 0.0454(11) 0.0205(9) 0.0230(9) 0.0129(8)
C36 0.0270(9) 0.0267(8) 0.0293(9) 0.0141(7) 0.0122(7) 0.0109(7)
C11 0.0171(7) 0.0232(8) 0.0236(8) 0.0118(6) 0.0079(6) 0.0077(6)
C12 0.0352(10) 0.0272(9) 0.0236(8) 0.0108(7) 0.0110(7) 0.0088(7)
C13 0.0460(11) 0.0393(10) 0.0288(9) 0.0212(8) 0.0171(8) 0.0145(9)
C14 0.0361(10) 0.0302(9) 0.0410(10) 0.0235(8) 0.0169(8) 0.0126(8)
C15 0.0290(9) 0.0229(8) 0.0328(9) 0.0121(7) 0.0087(7) 0.0082(7)
C16 0.0252(8) 0.0247(8) 0.0221(8) 0.0106(7) 0.0069(7) 0.0075(7)
C71 0.0229(8) 0.0291(8) 0.0218(8) 0.0133(7) 0.0081(6) 0.0108(7)
C76 0.0267(9) 0.0305(9) 0.0364(10) 0.0095(8) 0.0130(8) 0.0107(7)
C75 0.0239(9) 0.0407(11) 0.0490(12) 0.0140(9) 0.0136(9) 0.0076(8)
C74 0.0265(9) 0.0480(11) 0.0405(10) 0.0222(9) 0.0182(8) 0.0198(9)
C73 0.0376(10) 0.0387(10) 0.0309(9) 0.0134(8) 0.0185(8) 0.0211(9)
C72 0.0285(9) 0.0307(9) 0.0254(8) 0.0103(7) 0.0112(7) 0.0104(7)
C46 0.0289(9) 0.0313(9) 0.0231(8) 0.0136(7) 0.0072(7) 0.0108(7)

loop_
_atom_type_symbol
_atom_type_description
_atom_type_scat_dispersion_real
_atom_type_scat_dispersion_imag
_atom_type_scat_source
C C 0.0033 0.0016 'International Tables Vol C Tables 4.2.6.8 and 6.1.1.4'
H H 0.0000 0.0000 'International Tables Vol C Tables 4.2.6.8 and 6.1.1.4'
N N 0.0061 0.0033 'International Tables Vol C Tables 4.2.6.8 and 6.1.1.4'
B B 0.0013 0.0007 'International Tables Vol C Tables 4.2.6.8 and 6.1.1.4'
F F 0.0171 0.0103 'International Tables Vol C Tables 4.2.6.8 and 6.1.1.4'
S S 0.1246 0.1234 'International Tables Vol C Tables 4.2.6.8 and 6.1.1.4'

loop_
_geom_angle_atom_site_label_1
_geom_angle_atom_site_label_2
_geom_angle_atom_site_label_3
_geom_angle
C65 C64 C63 120.35(17)
C65 C64 C67 119.13(19)
C63 C64 C67 120.51(19)
F1 C67 F2 114.3(15)
F11 C67 F12 108.5(3)
F11 C67 F13 104.5(3)
F12 C67 F13 103.9(3)
F1 C67 F3 101.0(16)
F2 C67 F3 101.1(14)
F1 C67 C64 114.3(8)
F2 C67 C64 117.3(8)
F11 C67 C64 113.6(2)
F12 C67 C64 113.0(2)
F13 C67 C64 112.5(2)
F3 C67 C64 105.9(6)
C41 C4 C5 113.92(13)
C41 C4 C3 120.57(13)
C5 C4 C3 110.25(12)
C41 C4 C1 117.23(12)
C5 C4 C1 105.35(12)
C3 C4 C1 85.61(11)
C62 C63 C64 119.89(17)
C62 C63 H29 120.1
C64 C63 H29 120.1
C63 C62 C61 119.29(17)
C63 C62 H28 120.4
C61 C62 H28 120.4
C66 C61 C62 120.82(16)
C66 C61 N1 119.36(14)
C62 C61 N1 119.81(15)
C5 N1 C61 117.63(13)
C5 N1 B1 114.83(13)
C61 N1 B1 127.17(13)
N1 C5 C4 109.64(13)
N1 C5 S1 124.59(12)
C4 C5 S1 125.74(12)
C2 C3 C31 134.96(14)
C2 C3 C4 94.32(12)
C31 C3 C4 130.60(14)
C36 C31 C32 118.35(15)
C36 C31 C3 121.10(15)
C32 C31 C3 120.55(15)
C33 C32 C31 120.87(17)
C33 C32 H17 119.6
C31 C32 H17 119.6
C34 C33 C32 120.33(18)
C34 C33 H14 119.8
C32 C33 H14 119.8
C33 C34 C35 119.44(17)
C33 C34 H1 120.3
C35 C34 H1 120.3
C64 C65 C66 119.79(17)
C64 C65 H2 120.1
C66 C65 H2 120.1
C61 C66 C65 119.85(16)
C61 C66 H3 120.1
C65 C66 H3 120.1
N1 B1 C71 126.49(15)
N1 B1 C1 106.52(13)
C71 B1 C1 126.91(15)
C11 C1 C2 116.55(13)
C11 C1 B1 119.01(13)
C2 C1 B1 112.70(12)
C11 C1 C4 114.77(12)
C2 C1 C4 84.48(11)
B1 C1 C4 103.38(12)
C46 C41 C42 118.51(15)
C46 C41 C4 120.25(14)
C42 C41 C4 121.12(14)
C43 C42 C41 120.71(16)
C43 C42 H8 119.6
C41 C42 H8 119.6
C44 C43 C42 120.01(17)
C44 C43 H7 120.0
C42 C43 H7 120.0
C43 C44 C45 119.99(16)
C43 C44 H4 120.0
C45 C44 H4 120.0
C44 C45 C46 119.87(17)
C44 C45 H5 120.1
C46 C45 H5 120.1
C3 C2 C21 134.34(14)
C3 C2 C1 95.41(12)
C21 C2 C1 129.85(13)
C22 C21 C26 118.24(15)
C22 C21 C2 123.05(14)
C26 C21 C2 118.69(14)
C25 C26 C21 121.00(16)
C25 C26 H13 119.5
C21 C26 H13 119.5
C24 C25 C26 120.04(16)
C24 C25 H12 120.0
C26 C25 H12 120.0
C25 C24 C23 119.79(16)
C25 C24 H9 120.1
C23 C24 H9 120.1
C24 C23 C22 120.47(16)
C24 C23 H10 119.8
C22 C23 H10 119.8
C23 C22 C21 120.45(16)
C23 C22 H11 119.8
C21 C22 H11 119.8
C36 C35 C34 120.43(18)
C36 C35 H15 119.8
C34 C35 H15 119.8
C35 C36 C31 120.56(17)
C35 C36 H16 119.7
C31 C36 H16 119.7
C16 C11 C12 117.80(15)
C16 C11 C1 122.36(14)
C12 C11 C1 119.71(14)
C13 C12 C11 121.23(16)
C13 C12 H22 119.4
C11 C12 H22 119.4
C12 C13 C14 120.21(16)
C12 C13 H21 119.9
C14 C13 H21 119.9
C15 C14 C13 119.33(16)
C15 C14 H20 120.3
C13 C14 H20 120.3
C14 C15 C16 120.18(16)
C14 C15 H19 119.9
C16 C15 H19 119.9
C11 C16 C15 121.25(15)
C11 C16 H18 119.4
C15 C16 H18 119.4
C76 C71 C72 116.81(15)
C76 C71 B1 117.55(15)
C72 C71 B1 125.65(15)
C75 C76 C71 122.15(17)
C75 C76 H27 118.9
C71 C76 H27 118.9
C76 C75 C74 119.60(18)
C76 C75 H23 120.2
C74 C75 H23 120.2
C73 C74 C75 119.76(17)
C73 C74 H24 120.1
C75 C74 H24 120.1
C74 C73 C72 120.51(17)
C74 C73 H25 119.7
C72 C73 H25 119.7
C73 C72 C71 121.18(17)
C73 C72 H26 119.4
C71 C72 H26 119.4
C45 C46 C41 120.89(16)
C45 C46 H6 119.6
C41 C46 H6 119.6

loop_
_geom_bond_atom_site_label_1
_geom_bond_atom_site_label_2
_geom_bond_distance
F1 C67 1.11(2)
F2 C67 1.191(19)
F3 C67 1.36(2)
F11 C67 1.318(4)
F12 C67 1.324(4)
F13 C67 1.335(3)
S1 C5 1.6297(16)
C64 C65 1.381(3)
C64 C63 1.389(3)
C64 C67 1.495(3)
C4 C41 1.506(2)
C4 C5 1.522(2)
C4 C3 1.537(2)
C4 C1 1.612(2)
C63 C62 1.385(3)
C63 H29 0.9500
C62 C61 1.387(2)
C62 H28 0.9500
C61 C66 1.377(2)
C61 N1 1.442(2)
N1 C5 1.391(2)
N1 B1 1.443(2)
C3 C2 1.348(2)
C3 C31 1.463(2)
C31 C36 1.392(2)
C31 C32 1.398(2)
C32 C33 1.382(3)
C32 H17 0.9500
C33 C34 1.381(3)
C33 H14 0.9500
C34 C35 1.388(3)
C34 H1 0.9500
C65 C66 1.384(2)
C65 H2 0.9500
C66 H3 0.9500
B1 C71 1.554(2)
B1 C1 1.590(2)
C1 C11 1.510(2)
C1 C2 1.540(2)
C41 C46 1.390(2)
C41 C42 1.390(2)
C42 C43 1.387(2)
C42 H8 0.9500
C43 C44 1.381(3)
C43 H7 0.9500
C44 C45 1.381(3)
C44 H4 0.9500
C45 C46 1.387(2)
C45 H5 0.9500
C2 C21 1.479(2)
C21 C22 1.396(2)
C21 C26 1.398(2)
C26 C25 1.386(2)
C26 H13 0.9500
C25 C24 1.379(3)
C25 H12 0.9500
C24 C23 1.384(3)
C24 H9 0.9500
C23 C22 1.387(2)
C23 H10 0.9500
C22 H11 0.9500
C35 C36 1.385(2)
C35 H15 0.9500
C36 H16 0.9500
C11 C16 1.386(2)
C11 C12 1.394(2)
C12 C13 1.382(3)
C12 H22 0.9500
C13 C14 1.387(3)
C13 H21 0.9500
C14 C15 1.379(3)
C14 H20 0.9500
C15 C16 1.391(2)
C15 H19 0.9500
C16 H18 0.9500
C71 C76 1.398(2)
C71 C72 1.402(2)
C76 C75 1.384(3)
C76 H27 0.9500
C75 C74 1.385(3)
C75 H23 0.9500
C74 C73 1.376(3)
C74 H24 0.9500
C73 C72 1.388(2)
C73 H25 0.9500
C72 H26 0.9500
C46 H6 0.9500

loop_
_geom_torsion_atom_site_label_1
_geom_torsion_atom_site_label_2
_geom_torsion_atom_site_label_3
_geom_torsion_atom_site_label_4
_geom_torsion
C65 C64 C67 F1 -150.1(16)
C63 C64 C67 F1 29.3(17)
C65 C64 C67 F2 -12.2(16)
C63 C64 C67 F2 167.3(16)
C65 C64 C67 F11 162.4(3)
C63 C64 C67 F11 -18.2(4)
C65 C64 C67 F12 38.2(4)
C63 C64 C67 F12 -142.4(3)
C65 C64 C67 F13 -79.2(3)
C63 C64 C67 F13 100.3(3)
C65 C64 C67 F3 99.6(10)
C63 C64 C67 F3 -80.9(10)
C65 C64 C63 C62 -0.7(3)
C67 C64 C63 C62 179.9(2)
C64 C63 C62 C61 0.0(3)
C63 C62 C61 C66 0.1(3)
C63 C62 C61 N1 -179.40(16)
C66 C61 N1 C5 -91.74(18)
C62 C61 N1 C5 87.75(19)
C66 C61 N1 B1 80.9(2)
C62 C61 N1 B1 -99.6(2)
C61 N1 C5 C4 175.71(12)
B1 N1 C5 C4 2.17(18)
C61 N1 C5 S1 -2.5(2)
B1 N1 C5 S1 -176.05(12)
C41 C4 C5 N1 125.22(14)
C3 C4 C5 N1 -95.60(14)
C1 C4 C5 N1 -4.64(16)
C41 C4 C5 S1 -56.59(18)
C3 C4 C5 S1 82.59(16)
C1 C4 C5 S1 173.55(11)
C41 C4 C3 C2 -122.49(14)
C5 C4 C3 C2 101.46(13)
C1 C4 C3 C2 -3.30(12)
C41 C4 C3 C31 61.2(2)
C5 C4 C3 C31 -74.87(19)
C1 C4 C3 C31 -179.63(16)
C2 C3 C31 C36 176.08(17)
C4 C3 C31 C36 -9.1(2)
C2 C3 C31 C32 -3.3(3)
C4 C3 C31 C32 171.53(15)
C36 C31 C32 C33 1.4(2)
C3 C31 C32 C33 -179.26(15)
C31 C32 C33 C34 -1.0(3)
C32 C33 C34 C35 -0.1(3)
C63 C64 C65 C66 1.2(3)
C67 C64 C65 C66 -179.3(2)
C62 C61 C66 C65 0.5(3)
N1 C61 C66 C65 179.96(16)
C64 C65 C66 C61 -1.1(3)
C5 N1 B1 C71 178.28(14)
C61 N1 B1 C71 5.5(3)
C5 N1 B1 C1 1.37(18)
C61 N1 B1 C1 -171.44(14)
N1 B1 C1 C11 -132.66(14)
C71 B1 C1 C11 50.4(2)
N1 B1 C1 C2 85.54(15)
C71 B1 C1 C2 -91.36(18)
N1 B1 C1 C4 -4.02(15)
C71 B1 C1 C4 179.08(15)
C41 C4 C1 C11 8.45(18)
C5 C4 C1 C11 136.34(13)
C3 C4 C1 C11 -113.84(13)
C41 C4 C1 C2 125.19(13)
C5 C4 C1 C2 -106.92(12)
C3 C4 C1 C2 2.89(10)
C41 C4 C1 B1 -122.76(14)
C5 C4 C1 B1 5.13(14)
C3 C4 C1 B1 114.94(12)
C5 C4 C41 C46 -36.8(2)
C3 C4 C41 C46 -171.40(14)
C1 C4 C41 C46 86.82(18)
C5 C4 C41 C42 147.30(15)
C3 C4 C41 C42 12.7(2)
C1 C4 C41 C42 -89.06(18)
C46 C41 C42 C43 0.3(2)
C4 C41 C42 C43 176.27(15)
C41 C42 C43 C44 -0.7(3)
C42 C43 C44 C45 0.5(3)
C43 C44 C45 C46 0.0(3)
C31 C3 C2 C21 6.5(3)
C4 C3 C2 C21 -169.53(17)
C31 C3 C2 C1 179.52(17)
C4 C3 C2 C1 3.46(12)
C11 C1 C2 C3 111.67(14)
B1 C1 C2 C3 -105.52(14)
C4 C1 C2 C3 -3.30(12)
C11 C1 C2 C21 -74.9(2)
B1 C1 C2 C21 67.9(2)
C4 C1 C2 C21 170.16(15)
C3 C2 C21 C22 -80.3(2)
C1 C2 C21 C22 108.81(19)
C3 C2 C21 C26 98.1(2)
C1 C2 C21 C26 -72.8(2)
C22 C21 C26 C25 0.5(2)
C2 C21 C26 C25 -177.95(15)
C21 C26 C25 C24 -0.4(3)
C26 C25 C24 C23 0.0(3)
C25 C24 C23 C22 0.2(3)
C24 C23 C22 C21 -0.1(3)
C26 C21 C22 C23 -0.3(2)
C2 C21 C22 C23 178.12(16)
C33 C34 C35 C36 0.8(3)
C34 C35 C36 C31 -0.5(3)
C32 C31 C36 C35 -0.6(2)
C3 C31 C36 C35 -179.99(15)
C2 C1 C11 C16 -9.2(2)
B1 C1 C11 C16 -149.61(15)
C4 C1 C11 C16 87.21(18)
C2 C1 C11 C12 174.99(14)
B1 C1 C11 C12 34.6(2)
C4 C1 C11 C12 -88.58(17)
C16 C11 C12 C13 -0.7(3)
C1 C11 C12 C13 175.27(16)
C11 C12 C13 C14 0.7(3)
C12 C13 C14 C15 0.0(3)
C13 C14 C15 C16 -0.6(3)
C12 C11 C16 C15 0.1(2)
C1 C11 C16 C15 -175.72(15)
C14 C15 C16 C11 0.5(3)
N1 B1 C71 C76 -170.00(16)
C1 B1 C71 C76 6.3(2)
N1 B1 C71 C72 9.6(3)
C1 B1 C71 C72 -174.14(16)
C72 C71 C76 C75 0.0(3)
B1 C71 C76 C75 179.59(18)
C71 C76 C75 C74 0.3(3)
C76 C75 C74 C73 -0.6(3)
C75 C74 C73 C72 0.6(3)
C74 C73 C72 C71 -0.3(3)
C76 C71 C72 C73 0.0(3)
B1 C71 C72 C73 -179.53(16)
C44 C45 C46 C41 -0.3(3)
C42 C41 C46 C45 0.2(3)
C4 C41 C46 C45 -175.79(16)

loop_
_platon_squeeze_void_nr
_platon_squeeze_void_average_x
_platon_squeeze_void_average_y
_platon_squeeze_void_average_z
_platon_squeeze_void_volume
_platon_squeeze_void_count_electrons
_platon_squeeze_void_content
1 0.500 0.500 1.000 160 35 ' '
